data_4117153
loop_
_publ_author_name
'Norbert Emig'
'R\'egis R\'eau'
'Harald Krautscheid'
'Dieter Fenske'
'Guy Bertrand'

_publ_contact_author
;
Dr. G. Bertrand
Laboratoire de Chimie de Coordination CNRS
205, route de Narbonne
F-31077 Toulouse Cedex
France
;
_publ_contact_author_email gbertran@lcctoul.lcc-toulouse.fr
_publ_contact_author_fax '(33) 61553003'
_publ_contact_author_phone '(33) 61333124'
_publ_section_title
;
 Synthesis and Structure of the First Chiral Tetracoordinated Aluminum
 Cation
;
_journal_name_full 'Journal of the American Chemical Society'
_journal_page_first 5822
_journal_page_last 5823
_journal_paper_doi 10.1021/ja953700q
_journal_volume 118
_journal_year 1996
_chemical_formula_analytical 'C13 H35 Al Cl N3 Si3'
_chemical_formula_moiety 'C13 H35 Al Cl N3 Si3'
_chemical_formula_structural 'C13 H35 Al Cl N3 Si3'
_chemical_formula_sum 'C13 H35 Al Cl N3 Si3'
_chemical_formula_weight 380.14
_chemical_melting_point 289
_chemical_name_systematic
; 
 ? 
;
_space_group_IT_number 14
_symmetry_cell_setting monoclinic
_symmetry_space_group_name_Hall '-P 2ybc'
_symmetry_space_group_name_H-M 'P 1 21/c 1'
_atom_sites_solution_hydrogens geom
_atom_sites_solution_primary direct
_atom_sites_solution_secondary difmap
_audit_creation_method SHELXL
_cell_angle_alpha 90.00
_cell_angle_beta 92.07(2)
_cell_angle_gamma 90.00
_cell_formula_units_Z 4
_cell_length_a 16.349(4)
_cell_length_b 10.226(2)
_cell_length_c 13.352(4)
_cell_measurement_reflns_used 47
_cell_measurement_temperature 200(2)
_cell_measurement_theta_max 12
_cell_measurement_theta_min 5
_cell_volume 2230.8(10)
_computing_cell_refinement 'STADI IV (Stoe, Darmstadt)'
_computing_data_collection 'STADI IV (Stoe, Darmstadt)'
_computing_data_reduction 'XRED (Stoe, Darmstadt)'
_computing_molecular_graphics 'CRYSTALS User Guide (Watkin et al., 1985)'
_computing_publication_material 'SHELXL-92 (Sheldrick, 1993)'
_computing_structure_refinement 'SHELXL-92 (Sheldrick, 1993)'
_computing_structure_solution 'SHELXS-86 (Sheldrick, 1990)'
_diffrn_ambient_temperature 200(2)
_diffrn_measurement_device 'STOE-Stadi IV'
_diffrn_measurement_method omega-scan
_diffrn_radiation_monochromator graphite
_diffrn_radiation_source 'fine-focus sealed tube'
_diffrn_radiation_type MoKa
_diffrn_radiation_wavelength 0.71069
_diffrn_reflns_av_R_equivalents 0.0139
_diffrn_reflns_av_sigmaI/netI 0.0181
_diffrn_reflns_limit_h_max 20
_diffrn_reflns_limit_h_min -19
_diffrn_reflns_limit_k_max 10
_diffrn_reflns_limit_k_min -12
_diffrn_reflns_limit_l_max 17
_diffrn_reflns_limit_l_min -17
_diffrn_reflns_number 8072
_diffrn_reflns_theta_max 26.00
_diffrn_reflns_theta_min 2.35
_diffrn_standards_decay_% 2
_diffrn_standards_interval_time '2 h'
_diffrn_standards_number 3
_exptl_absorpt_coefficient_mu 0.371
_exptl_absorpt_correction_type none
_exptl_crystal_colour colourless
_exptl_crystal_density_diffrn 1.132
_exptl_crystal_description prisms
_exptl_crystal_F_000 824
_exptl_crystal_size_max 0.45
_exptl_crystal_size_mid 0.45
_exptl_crystal_size_min 0.35
_refine_diff_density_max .290
_refine_diff_density_min -.251
_refine_diff_density_rms .038
_refine_ls_extinction_coef 0.005(1)
_refine_ls_extinction_expression Fc^*^=kFc[1+0.001xFc^2^l^3^/sin(2q)]^-1/4^
_refine_ls_extinction_method SHELXL
_refine_ls_goodness_of_fit_all 1.033
_refine_ls_goodness_of_fit_obs 1.071
_refine_ls_hydrogen_treatment 'placed in estimated positions'
_refine_ls_matrix_type full
_refine_ls_number_parameters 331
_refine_ls_number_reflns 4339
_refine_ls_number_restraints 0
_refine_ls_restrained_S_all 1.042
_refine_ls_restrained_S_obs 1.071
_refine_ls_R_factor_all 0.0360
_refine_ls_R_factor_obs 0.0292
_refine_ls_shift/esd_max 0.005
_refine_ls_shift/esd_mean 0.001
_refine_ls_structure_factor_coef Fsqd
_refine_ls_weighting_details 'w=1/[s^2^(Fo^2^)+( 0.0447P)^2^+0.5943P] where P=(Fo^2^+2Fc^2^)/3'
_refine_ls_weighting_scheme calc
_refine_ls_wR_factor_all 0.0830
_refine_ls_wR_factor_obs 0.0788
_reflns_number_observed 3777
_reflns_number_total 4375
_reflns_observed_criterion >2sigma(I)
_cod_data_source_file ja953700q_1.cif
_cod_data_source_block '[C13H35AlClN3Si3]'
_cod_depositor_comments
;
The following automatic conversions were performed:

'_refine_ls_weighting_scheme' value 'calc w=1/[s^2^(Fo^2^)+(
0.0447P)^2^+0.5943P] where P=(Fo^2^+2Fc^2^)/3' was changed to 'calc'.
New tag '_refine_ls_weighting_details' was created. The value of the
new tag was set to 'w=1/[s^2^(Fo^2^)+( 0.0447P)^2^+0.5943P] where
P=(Fo^2^+2Fc^2^)/3'.

Automatic conversion script
Id: cif_fix_values 3143 2015-03-26 13:38:13Z robertas 
;
_cod_database_code 4117153

loop_
_symmetry_equiv_pos_as_xyz
'x, y, z'
'-x, y+1/2, -z+1/2'
'-x, -y, -z'
'x, -y-1/2, z-1/2'

loop_
_atom_site_aniso_label
_atom_site_aniso_U_11
_atom_site_aniso_U_22
_atom_site_aniso_U_33
_atom_site_aniso_U_23
_atom_site_aniso_U_13
_atom_site_aniso_U_12
Al1 0.0307(2) 0.0289(2) 0.0268(2) -0.0027(2) 0.0040(2) -0.0019(2)
Cl1 0.0478(2) 0.0491(3) 0.0428(2) -0.0116(2) -0.0019(2) -0.0129(2)
N1 0.0301(6) 0.0335(7) 0.0360(6) -0.0026(5) 0.0066(5) -0.0010(5)
N2 0.0307(6) 0.0315(6) 0.0271(6) -0.0030(5) 0.0023(5) 0.0000(5)
N3 0.0475(7) 0.0333(7) 0.0305(6) 0.0003(5) 0.0070(5) 0.0045(6)
Si1 0.0327(2) 0.0442(3) 0.0492(3) 0.0027(2) 0.0113(2) 0.0084(2)
Si2 0.0302(2) 0.0454(3) 0.0323(2) -0.0026(2) 0.0032(2) 0.0038(2)
Si3 0.0502(3) 0.0315(2) 0.0405(2) 0.0045(2) 0.0064(2) -0.0013(2)
C1 0.0328(8) 0.0376(9) 0.0482(9) -0.0067(7) 0.0059(7) -0.0063(7)
C2 0.0364(8) 0.0303(8) 0.0434(9) -0.0041(7) 0.0062(7) -0.0041(6)
C3 0.0454(9) 0.0403(9) 0.0289(7) -0.0076(6) -0.0030(6) 0.0086(7)
C4 0.0535(10) 0.0457(10) 0.0276(7) -0.0001(7) 0.0057(7) 0.0099(8)
C5 0.077(2) 0.0437(11) 0.0726(14) -0.0080(10) 0.0319(13) 0.0082(10)
C6 0.0458(10) 0.0609(13) 0.0616(12) -0.0018(10) 0.0246(10) -0.0051(10)
C7 0.0524(14) 0.112(3) 0.099(2) 0.021(2) -0.0058(15) 0.030(2)
C8 0.0461(10) 0.0629(13) 0.0391(9) 0.0028(9) -0.0041(8) 0.0071(9)
C9 0.0531(12) 0.0607(14) 0.0661(13) -0.0185(11) -0.0043(10) 0.0234(10)
C10 0.0411(10) 0.088(2) 0.0586(13) 0.0146(12) 0.0097(9) -0.0102(11)
C11 0.117(2) 0.0420(12) 0.0623(14) -0.0044(10) 0.012(2) 0.0162(14)
C12 0.077(2) 0.0455(12) 0.079(2) 0.0030(11) -0.0183(13) 0.0140(11)
C13 0.075(2) 0.060(2) 0.096(2) 0.0213(15) 0.019(2) -0.0159(13)

loop_
_atom_site_label
_atom_site_type_symbol
_atom_site_fract_x
_atom_site_fract_y
_atom_site_fract_z
_atom_site_U_iso_or_equiv
_atom_site_thermal_displace_type
_atom_site_occupancy
_atom_site_calc_flag
Al1 Al 0.73491(3) 0.12283(4) 0.27350(3) 0.02872(12) Uani 1 d
Cl1 Cl 0.65297(3) 0.02159(4) 0.17131(3) 0.04666(13) Uani 1 d
N1 N 0.81914(7) 0.20046(13) 0.21211(9) 0.0331(3) Uani 1 d
N2 N 0.69505(7) 0.29214(12) 0.32834(8) 0.0298(3) Uani 1 d
N3 N 0.74261(8) 0.04813(13) 0.39581(9) 0.0369(3) Uani 1 d
Si1 Si 0.90136(3) 0.13536(5) 0.15371(4) 0.04178(13) Uani 1 d
Si2 Si 0.58881(2) 0.34301(5) 0.31534(3) 0.03595(12) Uani 1 d
Si3 Si 0.76519(3) -0.10685(4) 0.43616(3) 0.04064(13) Uani 1 d
C1 C 0.83167(10) 0.3298(2) 0.25787(13) 0.0394(4) Uani 1 d
H1A H 0.8605(11) 0.3868(18) 0.2152(14) 0.041(5) Uiso 1 d
H1B H 0.8647(11) 0.3257(18) 0.3192(14) 0.042(5) Uiso 1 d
C2 C 0.74915(10) 0.3896(2) 0.27838(13) 0.0366(3) Uani 1 d
H2A H 0.7545(10) 0.4665(17) 0.3191(13) 0.036(4) Uiso 1 d
H2B H 0.7218(10) 0.4145(16) 0.2110(12) 0.032(4) Uiso 1 d
C3 C 0.72199(11) 0.2780(2) 0.43755(11) 0.0383(4) Uani 1 d
H3A H 0.7833(12) 0.3045(19) 0.4409(14) 0.052(5) Uiso 1 d
H3B H 0.6910(11) 0.3395(18) 0.4763(13) 0.039(4) Uiso 1 d
C4 C 0.71372(12) 0.1384(2) 0.47239(12) 0.0422(4) Uani 1 d
H4A H 0.7445(12) 0.1321(19) 0.5353(15) 0.048(5) Uiso 1 d
H4B H 0.6570(12) 0.1223(18) 0.4895(13) 0.043(5) Uiso 1 d
C5 C 0.8682(2) -0.0151(2) 0.0849(2) 0.0639(6) Uani 1 d
H5A H 0.9124(21) -0.0448(32) 0.0489(24) 0.115(10) Uiso 1 d
H5B H 0.8227(27) 0.0029(40) 0.0361(33) 0.162(16) Uiso 1 d
H5C H 0.8570(18) -0.0779(32) 0.1251(24) 0.103(10) Uiso 1 d
C6 C 0.94361(13) 0.2531(2) 0.0623(2) 0.0555(5) Uani 1 d
H6A H 0.9848(17) 0.2199(26) 0.0269(19) 0.082(8) Uiso 1 d
H6B H 0.9728(17) 0.3256(29) 0.0985(21) 0.095(9) Uiso 1 d
H6C H 0.9018(18) 0.2830(28) 0.0190(21) 0.094(9) Uiso 1 d
C7 C 0.9857(2) 0.0948(4) 0.2453(3) 0.0880(9) Uani 1 d
H7A H 1.0280(22) 0.0679(34) 0.2092(26) 0.122(12) Uiso 1 d
H7B H 0.9667(21) 0.0359(33) 0.2883(27) 0.115(13) Uiso 1 d
H7C H 1.0016(20) 0.1668(33) 0.2792(25) 0.106(13) Uiso 1 d
C8 C 0.55955(13) 0.3514(2) 0.18062(14) 0.0495(4) Uani 1 d
H8A H 0.5823(14) 0.4214(26) 0.1466(18) 0.073(7) Uiso 1 d
H8B H 0.5040(17) 0.3631(23) 0.1761(18) 0.076(7) Uiso 1 d
H8C H 0.5710(15) 0.2772(26) 0.1484(19) 0.077(8) Uiso 1 d
C9 C 0.58041(14) 0.5066(2) 0.3731(2) 0.0601(6) Uani 1 d
H9A H 0.5269(18) 0.5301(27) 0.3677(20) 0.092(9) Uiso 1 d
H9B H 0.6142(19) 0.5745(32) 0.3387(22) 0.108(10) Uiso 1 d
H9C H 0.6003(18) 0.5083(28) 0.4414(25) 0.106(10) Uiso 1 d
C10 C 0.52501(13) 0.2218(3) 0.3775(2) 0.0624(6) Uani 1 d
H10A H 0.4701(18) 0.2350(25) 0.3560(19) 0.086(8) Uiso 1 d
H10B H 0.5296(15) 0.2236(24) 0.4540(21) 0.080(7) Uiso 1 d
H10C H 0.5349(17) 0.1337(28) 0.3619(21) 0.085(9) Uiso 1 d
C11 C 0.7951(2) -0.2075(2) 0.3283(2) 0.0736(7) Uani 1 d
H11A H 0.8069(17) -0.2956(30) 0.3516(20) 0.092(8) Uiso 1 d
H11B H 0.8418(19) -0.1737(29) 0.2992(23) 0.097(10) Uiso 1 d
H11C H 0.7507(15) -0.2148(24) 0.2807(19) 0.071(7) Uiso 1 d
C12 C 0.8510(2) -0.1058(2) 0.5315(2) 0.0675(6) Uani 1 d
H12A H 0.8612(17) -0.1954(31) 0.5496(21) 0.094(9) Uiso 1 d
H12B H 0.8345(18) -0.0581(31) 0.5867(23) 0.100(10) Uiso 1 d
H12C H 0.8949(20) -0.0596(35) 0.5057(24) 0.116(12) Uiso 1 d
C13 C 0.6765(2) -0.1813(3) 0.4982(3) 0.0765(7) Uani 1 d
H13A H 0.6876(17) -0.2645(31) 0.5209(21) 0.095(9) Uiso 1 d
H13B H 0.6392(19) -0.1827(31) 0.4501(24) 0.097(11) Uiso 1 d
H13C H 0.6634(23) -0.1254(38) 0.5523(30) 0.143(15) Uiso 1 d

loop_
_atom_type_symbol
_atom_type_description
_atom_type_scat_dispersion_real
_atom_type_scat_dispersion_imag
_atom_type_scat_source
C C .0033 .0016 'International Tables Vol C Tables 4.2.6.8 and 6.1.1.4'
H H .0000 .0000 'International Tables Vol C Tables 4.2.6.8 and 6.1.1.4'
Al Al .0645 .0514 'International Tables Vol C Tables 4.2.6.8 and 6.1.1.4'
Cl Cl .1484 .1585 'International Tables Vol C Tables 4.2.6.8 and 6.1.1.4'
N N .0061 .0033 'International Tables Vol C Tables 4.2.6.8 and 6.1.1.4'
Si Si .0817 .0704 'International Tables Vol C Tables 4.2.6.8 and 6.1.1.4'

loop_
_geom_angle_atom_site_label_1
_geom_angle_atom_site_label_2
_geom_angle_atom_site_label_3
_geom_angle
N3 Al1 N1 124.49(6)
N3 Al1 N2 92.76(6)
N1 Al1 N2 92.83(6)
N3 Al1 Cl1 113.17(5)
N1 Al1 Cl1 113.05(5)
N2 Al1 Cl1 116.55(4)
C1 N1 Si1 116.08(10)
C1 N1 Al1 107.67(9)
Si1 N1 Al1 131.13(8)
C2 N2 C3 109.56(12)
C2 N2 Si2 110.10(10)
C3 N2 Si2 111.30(9)
C2 N2 Al1 101.93(9)
C3 N2 Al1 100.53(9)
Si2 N2 Al1 122.47(6)
C4 N3 Si3 115.76(10)
C4 N3 Al1 110.52(10)
Si3 N3 Al1 133.25(8)
N1 Si1 C7 111.31(13)
N1 Si1 C5 109.03(9)
C7 Si1 C5 109.7(2)
N1 Si1 C6 111.24(9)
C7 Si1 C6 106.9(2)
C5 Si1 C6 108.60(11)
N2 Si2 C10 108.68(9)
N2 Si2 C8 108.64(8)
C10 Si2 C8 109.85(11)
N2 Si2 C9 107.73(8)
C10 Si2 C9 111.72(13)
C8 Si2 C9 110.13(11)
N3 Si3 C11 109.29(10)
N3 Si3 C13 110.90(12)
C11 Si3 C13 110.6(2)
N3 Si3 C12 111.04(9)
C11 Si3 C12 108.82(15)
C13 Si3 C12 106.2(2)
N1 C1 C2 109.07(13)
N2 C2 C1 110.78(13)
C4 C3 N2 111.15(13)
N3 C4 C3 110.22(13)

loop_
_geom_bond_atom_site_label_1
_geom_bond_atom_site_label_2
_geom_bond_distance
Al1 N3 1.8033(14)
Al1 N1 1.8110(13)
Al1 N2 1.9982(13)
Al1 Cl1 2.1439(7)
N1 C1 1.469(2)
N1 Si1 1.7129(13)
N2 C2 1.504(2)
N2 C3 1.515(2)
N2 Si2 1.8153(13)
N3 C4 1.468(2)
N3 Si3 1.7099(14)
Si1 C7 1.856(3)
Si1 C5 1.862(2)
Si1 C6 1.864(2)
Si2 C10 1.837(2)
Si2 C8 1.847(2)
Si2 C9 1.849(2)
Si3 C11 1.851(2)
Si3 C13 1.859(2)
Si3 C12 1.860(2)
C1 C2 1.515(2)
C3 C4 1.509(2)
